data_7250833
loop_
_publ_author_name
'Mandal, Koushik'
'Suresh, Ajay'
'Chopra, Deepak'

_publ_section_title
;
 Quantitative Insights into the Role of Halogen and Triel Bonds in the
 formation of Isostructural Co-crystals of 4-iodophenyl boronic acid
;
_journal_name_full 'Physical Chemistry Chemical Physics'
_journal_paper_doi 10.1039/D5CP02460A
_journal_year 2025
_chemical_formula_moiety 'C6 H4 I2, 8(C6 H6 B I O2)'
_chemical_formula_sum 'C54 H52 B8 I10 O16'
_chemical_formula_weight 2312.43
_chemical_name_systematic CC2
_space_group_crystal_system monoclinic
_space_group_IT_number 12
_space_group_name_Hall '-C 2y'
_space_group_name_H-M_alt 'C 1 2/m 1'
_atom_sites_solution_hydrogens geom
_atom_sites_solution_primary intrinsic
_audit_creation_date 2025-06-04
_audit_creation_method
;
Olex2 1.3
(compiled 2020.11.12 svn.r5f609507 for OlexSys, GUI svn.r6408)
;
_audit_update_record
;
2025-06-21 deposited with the CCDC.	2025-09-04 downloaded from the CCDC.
;
_cell_angle_alpha 90
_cell_angle_beta 103.43(4)
_cell_angle_gamma 90
_cell_formula_units_Z 2
_cell_length_a 29.16(4)
_cell_length_b 9.848(13)
_cell_length_c 12.991(18)
_cell_measurement_reflns_used 4720
_cell_measurement_temperature 100
_cell_measurement_theta_max 26.55
_cell_measurement_theta_min 2.20
_cell_volume 3629(9)
_computing_cell_refinement 'SAINT V8.40B (?, 2016)'
_computing_data_reduction 'SAINT V8.40B (?, 2016)'
_computing_molecular_graphics 'Olex2 1.3 (Dolomanov et al., 2009)'
_computing_publication_material 'Olex2 1.3 (Dolomanov et al., 2009)'
_computing_structure_refinement 'SHELXL 2018/3 (Sheldrick, 2015)'
_computing_structure_solution 'SHELXT 2018/2 (Sheldrick, 2018)'
_diffrn_ambient_temperature 100
_diffrn_measured_fraction_theta_full 0.998
_diffrn_measured_fraction_theta_max 0.983
_diffrn_measurement_device_type 'Bruker APEX-II CCD'
_diffrn_measurement_method '\f and \w scans'
_diffrn_radiation_type MoK\a
_diffrn_radiation_wavelength 0.71073
_diffrn_reflns_av_R_equivalents 0.0446
_diffrn_reflns_av_unetI/netI 0.0536
_diffrn_reflns_Laue_measured_fraction_full 0.998
_diffrn_reflns_Laue_measured_fraction_max 0.983
_diffrn_reflns_limit_h_max 40
_diffrn_reflns_limit_h_min -40
_diffrn_reflns_limit_k_max 13
_diffrn_reflns_limit_k_min -12
_diffrn_reflns_limit_l_max 18
_diffrn_reflns_limit_l_min -18
_diffrn_reflns_number 19353
_diffrn_reflns_point_group_measured_fraction_full 0.998
_diffrn_reflns_point_group_measured_fraction_max 0.983
_diffrn_reflns_theta_full 25.242
_diffrn_reflns_theta_max 30.159
_diffrn_reflns_theta_min 1.612
_exptl_absorpt_coefficient_mu 4.329
_exptl_absorpt_correction_T_max 0.7460
_exptl_absorpt_correction_T_min 0.4397
_exptl_absorpt_correction_type numerical
_exptl_absorpt_process_details
;
SADABS-2016/2 (Bruker,2016/2) was used for absorption correction.
wR2(int) was 0.0916 before and 0.0506 after correction.
The Ratio of minimum to maximum transmission is 0.5894.
The \l/2 correction factor is Not present.
;
_exptl_crystal_colour 'clear light colourless'
_exptl_crystal_colour_lustre clear
_exptl_crystal_colour_modifier light
_exptl_crystal_colour_primary colourless
_exptl_crystal_density_diffrn 2.117
_exptl_crystal_description needle
_exptl_crystal_F_000 2148
_exptl_crystal_preparation 'Slow evaporation'
_exptl_crystal_recrystallization_method 'Slow evaporation from nitromethane'
_exptl_crystal_size_max 0.563
_exptl_crystal_size_mid 0.167
_exptl_crystal_size_min 0.114
_refine_diff_density_max 1.943
_refine_diff_density_min -2.009
_refine_diff_density_rms 0.172
_refine_ls_extinction_method none
_refine_ls_goodness_of_fit_ref 1.068
_refine_ls_hydrogen_treatment refall
_refine_ls_matrix_type full
_refine_ls_number_parameters 242
_refine_ls_number_reflns 5568
_refine_ls_number_restraints 39
_refine_ls_restrained_S_all 1.064
_refine_ls_R_factor_all 0.0710
_refine_ls_R_factor_gt 0.0482
_refine_ls_shift/su_max 0.001
_refine_ls_shift/su_mean 0.000
_refine_ls_structure_factor_coef Fsqd
_refine_ls_weighting_details 'w=1/[\s^2^(Fo^2^)+(0.0414P)^2^+18.2514P] where P=(Fo^2^+2Fc^2^)/3'
_refine_ls_weighting_scheme calc
_refine_ls_wR_factor_gt 0.1010
_refine_ls_wR_factor_ref 0.1102
_reflns_Friedel_coverage 0.000
_reflns_number_gt 4114
_reflns_number_total 5568
_reflns_threshold_expression 'I > 2\s(I)'
_cod_data_source_file d5cp02460a2.cif
_cod_data_source_block CC2
_cod_original_cell_volume 3628(9)
_cod_database_code 7250833
_shelx_shelxl_version_number 2018/3
_shelx_space_group_comment
;
The symmetry employed for this shelxl refinement is uniquely defined
by the following loop, which should always be used as a source of
symmetry information in preference to the above space-group names.
They are only intended as comments.
;
_shelx_estimated_absorpt_t_max 0.638
_shelx_estimated_absorpt_t_min 0.194
_olex2_refinement_description
;
1. Fixed Uiso
 At 1.2 times of:
  All C(H) groups
 At 1.5 times of:
  All O(H) groups
2. Rigid body (RIGU) restrains
 C13, C14, C15, C16
 with sigma for 1-2 distances of 2 and sigma for 1-3 distances of 2
 C5, C6, C7, C8
 with sigma for 1-2 distances of 2 and sigma for 1-3 distances of 2
 C17, C18, C19
 with sigma for 1-2 distances of 2 and sigma for 1-3 distances of 2
3. Others
 Fixed Sof: C17(0.5) H17(0.5) C18(0.5) H18(0.5)
4.a Aromatic/amide H refined with riding coordinates:
 C17(H17), C18(H18), C2(H2), C3(H3), C6(H6), C7(H7), C10(H10), C11(H11),
 C14(H14), C15(H15)
4.b Idealised tetrahedral OH refined as rotating group:
 O1(H1), O2(H2A), O3(H3A), O4(H4)
;
_olex2_submission_special_instructions 'No special instructions were received'

loop_
_space_group_symop_operation_xyz
'x, y, z'
'-x, y, -z'
'x+1/2, y+1/2, z'
'-x+1/2, y+1/2, -z'
'-x, -y, -z'
'x, -y, z'
'-x+1/2, -y+1/2, -z'
'x+1/2, -y+1/2, z'

loop_
_atom_site_label
_atom_site_type_symbol
_atom_site_fract_x
_atom_site_fract_y
_atom_site_fract_z
_atom_site_U_iso_or_equiv
_atom_site_adp_type
_atom_site_occupancy
_atom_site_site_symmetry_order
_atom_site_calc_flag
_atom_site_refinement_flags_posn
_atom_site_refinement_flags_adp
_atom_site_refinement_flags_occupancy
_atom_site_disorder_assembly
_atom_site_disorder_group
C17 C 0.4627(4) 0.0496(10) 0.4236(8) 0.038(3) Uani 0.5 1 d . . P A -1
H17 H 0.436961 0.084436 0.371552 0.045 Uiso 0.5 1 calc R U P A -1
C18 C 0.5071(4) 0.0476(10) 0.4051(8) 0.038(3) Uani 0.5 1 d . . P A -1
H18 H 0.511893 0.079582 0.339424 0.046 Uiso 0.5 1 calc R U P A -1
I1 I 0.82619(2) 0.000000 0.06133(4) 0.04076(16) Uani 1 2 d S T P . .
I2 I 0.26770(2) 0.000000 0.25361(5) 0.05434(19) Uani 1 2 d S T P . .
I3 I 0.75313(2) 0.500000 0.61908(4) 0.03896(15) Uani 1 2 d S T P . .
I4 I 0.60809(2) 0.500000 0.64425(3) 0.02882(13) Uani 1 2 d S T P . .
I5 I 0.61339(2) 0.000000 0.45305(4) 0.04293(16) Uani 1 2 d S T P A .
O1 O 0.58863(13) 0.1181(4) 0.1308(3) 0.0316(8) Uani 1 1 d . . . . .
H1 H 0.560344 0.101361 0.130469 0.07(2) Uiso 1 1 calc R . . . .
O2 O 0.49537(11) 0.1177(3) 0.1300(3) 0.0240(7) Uani 1 1 d . . . . .
H2A H 0.476351 0.182959 0.116869 0.036 Uiso 1 1 calc R U . . .
O3 O 0.59133(12) 0.3824(4) 0.0977(3) 0.0290(8) Uani 1 1 d . . . . .
H3A H 0.599922 0.315358 0.137439 0.13(4) Uiso 1 1 calc R . . . .
O4 O 0.46679(12) 0.3815(3) 0.1021(3) 0.0283(8) Uani 1 1 d . . . . .
H4 H 0.455611 0.398825 0.037822 0.21(7) Uiso 1 1 calc R . . . .
C1 C 0.7570(2) 0.000000 0.0845(5) 0.0279(16) Uani 1 2 d S T P . .
C2 C 0.73498(17) 0.1220(6) 0.0929(4) 0.0356(13) Uani 1 1 d . . . . .
H2 H 0.750842 0.205430 0.088773 0.043 Uiso 1 1 calc R U . . .
C3 C 0.68881(17) 0.1212(5) 0.1076(4) 0.0316(12) Uani 1 1 d . . . . .
H3 H 0.673541 0.205187 0.113052 0.038 Uiso 1 1 calc R U . . .
C4 C 0.6646(2) 0.000000 0.1146(5) 0.0225(14) Uani 1 2 d S T P . .
C5 C 0.4196(2) 0.000000 0.1548(5) 0.0163(12) Uani 1 2 d S T P . .
C6 C 0.39683(18) 0.1186(5) 0.1668(5) 0.0424(15) Uani 1 1 d . . . . .
H6 H 0.411057 0.202525 0.155897 0.051 Uiso 1 1 calc R U . . .
C7 C 0.35335(19) 0.1198(6) 0.1944(6) 0.0517(18) Uani 1 1 d . . . . .
H7 H 0.338387 0.203544 0.202550 0.062 Uiso 1 1 calc R U . . .
C8 C 0.3326(2) 0.000000 0.2097(5) 0.0255(15) Uani 1 2 d S T P . .
C9 C 0.6403(2) 0.500000 0.2665(5) 0.0211(13) Uani 1 2 d S T P . .
C10 C 0.65612(19) 0.3796(5) 0.3213(4) 0.0341(12) Uani 1 1 d . . . . .
H10 H 0.645445 0.295309 0.288891 0.041 Uiso 1 1 calc R U . . .
C11 C 0.6872(2) 0.3782(6) 0.4225(4) 0.0371(13) Uani 1 1 d . . . . .
H11 H 0.697140 0.294677 0.457121 0.045 Uiso 1 1 calc R U . . .
C12 C 0.7030(2) 0.500000 0.4703(5) 0.0259(15) Uani 1 2 d S T P . .
C13 C 0.5132(2) 0.500000 0.2726(5) 0.0173(12) Uani 1 2 d S T P . .
C14 C 0.5274(3) 0.3824(6) 0.3281(5) 0.0519(19) Uani 1 1 d . . . . .
H14 H 0.518792 0.297954 0.293678 0.062 Uiso 1 1 calc R U . . .
C15 C 0.5540(3) 0.3813(6) 0.4334(5) 0.056(2) Uani 1 1 d . . . . .
H15 H 0.562840 0.297311 0.468275 0.068 Uiso 1 1 calc R U . . .
C16 C 0.5671(2) 0.500000 0.4855(5) 0.0211(13) Uani 1 2 d S T P . .
C19 C 0.5446(3) 0.000000 0.4803(6) 0.0360(18) Uani 1 2 d S T P . .
B1 B 0.6118(3) 0.000000 0.1254(6) 0.0222(15) Uani 1 2 d S T P . .
B2 B 0.4711(2) 0.000000 0.1357(6) 0.0184(14) Uani 1 2 d S T P . .
B3 B 0.6066(2) 0.500000 0.1518(6) 0.0204(15) Uani 1 2 d S T P . .
B4 B 0.4815(2) 0.500000 0.1556(6) 0.0197(14) Uani 1 2 d S T P . .

loop_
_atom_site_aniso_label
_atom_site_aniso_U_11
_atom_site_aniso_U_22
_atom_site_aniso_U_33
_atom_site_aniso_U_23
_atom_site_aniso_U_13
_atom_site_aniso_U_12
C17 0.050(7) 0.030(6) 0.029(5) -0.005(4) 0.002(5) 0.000(5)
C18 0.063(7) 0.029(6) 0.021(5) 0.000(4) 0.007(5) -0.011(5)
I1 0.0176(2) 0.0769(4) 0.0295(3) 0.000 0.00890(19) 0.000
I2 0.0232(3) 0.0963(5) 0.0493(4) 0.000 0.0201(2) 0.000
I3 0.0313(3) 0.0608(4) 0.0218(2) 0.000 0.00005(19) 0.000
I4 0.0263(2) 0.0370(3) 0.0223(2) 0.000 0.00383(18) 0.000
I5 0.0533(4) 0.0347(3) 0.0414(3) 0.000 0.0122(3) 0.000
O1 0.0250(19) 0.033(2) 0.038(2) 0.0055(16) 0.0092(16) 0.0095(16)
O2 0.0235(16) 0.0155(16) 0.0327(18) 0.0045(14) 0.0060(14) -0.0007(13)
O3 0.0278(18) 0.0271(19) 0.0322(19) -0.0047(16) 0.0077(15) -0.0112(15)
O4 0.0266(18) 0.0222(18) 0.033(2) -0.0110(15) 0.0013(15) -0.0003(14)
C1 0.014(3) 0.050(5) 0.020(3) 0.000 0.006(2) 0.000
C2 0.021(2) 0.039(3) 0.048(3) 0.026(3) 0.009(2) 0.005(2)
C3 0.020(2) 0.032(3) 0.044(3) 0.021(2) 0.011(2) 0.005(2)
C4 0.019(3) 0.036(4) 0.011(3) 0.000 0.000(2) 0.000
C5 0.013(3) 0.013(3) 0.022(3) 0.000 0.003(2) 0.000
C6 0.021(3) 0.022(3) 0.090(5) -0.006(3) 0.025(3) -0.004(2)
C7 0.025(3) 0.030(3) 0.108(6) -0.027(3) 0.031(3) -0.004(2)
C8 0.013(3) 0.038(4) 0.027(4) 0.000 0.008(3) 0.000
C9 0.019(3) 0.022(3) 0.025(3) 0.000 0.011(3) 0.000
C10 0.040(3) 0.026(3) 0.030(3) 0.006(2) -0.004(2) -0.015(2)
C11 0.041(3) 0.033(3) 0.031(3) 0.013(2) -0.003(2) -0.007(2)
C12 0.019(3) 0.040(4) 0.019(3) 0.000 0.004(3) 0.000
C13 0.022(3) 0.014(3) 0.017(3) 0.000 0.007(2) 0.000
C14 0.088(5) 0.015(3) 0.036(3) -0.008(2) -0.020(3) 0.011(3)
C15 0.095(5) 0.022(3) 0.035(3) 0.003(2) -0.021(3) 0.013(3)
C16 0.023(3) 0.026(3) 0.015(3) 0.000 0.006(2) 0.000
C19 0.058(5) 0.021(4) 0.025(4) 0.000 0.003(4) 0.000
B1 0.019(3) 0.031(4) 0.017(3) 0.000 0.004(3) 0.000
B2 0.017(3) 0.020(4) 0.019(3) 0.000 0.005(3) 0.000
B3 0.016(3) 0.018(4) 0.029(4) 0.000 0.010(3) 0.000
B4 0.009(3) 0.023(4) 0.026(4) 0.000 0.002(3) 0.000

loop_
_atom_type_symbol
_atom_type_description
_atom_type_scat_dispersion_real
_atom_type_scat_dispersion_imag
_atom_type_scat_source
C C 0.0033 0.0016 'International Tables Vol C Tables 4.2.6.8 and 6.1.1.4'
H H 0.0000 0.0000 'International Tables Vol C Tables 4.2.6.8 and 6.1.1.4'
B B 0.0013 0.0007 'International Tables Vol C Tables 4.2.6.8 and 6.1.1.4'
I I -0.4742 1.8119 'International Tables Vol C Tables 4.2.6.8 and 6.1.1.4'
O O 0.0106 0.0060 'International Tables Vol C Tables 4.2.6.8 and 6.1.1.4'

loop_
_geom_angle_atom_site_label_1
_geom_angle_atom_site_label_2
_geom_angle_atom_site_label_3
_geom_angle
_geom_angle_site_symmetry_1
_geom_angle_site_symmetry_3
_geom_angle_publ_flag
C18 C17 H17 120.1 . . ?
C18 C17 C19 119.8(10) . 2_656 ?
C19 C17 H17 120.1 2_656 . ?
C17 C18 H18 119.6 . . ?
C19 C18 C17 120.7(9) . . ?
C19 C18 H18 119.6 . . ?
B1 O1 H1 109.5 . . ?
B2 O2 H2A 109.5 . . ?
B3 O3 H3A 109.5 . . ?
B4 O4 H4 109.5 . . ?
C2 C1 I1 119.3(3) 6 . ?
C2 C1 I1 119.3(3) . . ?
C2 C1 C2 121.4(6) . 6 ?
C1 C2 H2 120.5 . . ?
C1 C2 C3 119.0(5) . . ?
C3 C2 H2 120.5 . . ?
C2 C3 H3 119.1 . . ?
C4 C3 C2 121.9(5) . . ?
C4 C3 H3 119.1 . . ?
C3 C4 C3 117.0(6) . 6 ?
C3 C4 B1 121.5(3) 6 . ?
C3 C4 B1 121.5(3) . . ?
C6 C5 C6 116.9(6) . 6 ?
C6 C5 B2 121.5(3) . . ?
C6 C5 B2 121.5(3) 6 . ?
C5 C6 H6 119.0 . . ?
C5 C6 C7 122.0(5) . . ?
C7 C6 H6 119.0 . . ?
C6 C7 H7 120.3 . . ?
C8 C7 C6 119.4(5) . . ?
C8 C7 H7 120.3 . . ?
C7 C8 I2 120.0(3) 6 . ?
C7 C8 I2 120.0(3) . . ?
C7 C8 C7 120.1(6) 6 . ?
C10 C9 C10 115.1(6) . 6_565 ?
C10 C9 B3 122.4(3) 6_565 . ?
C10 C9 B3 122.4(3) . . ?
C9 C10 H10 118.5 . . ?
C9 C10 C11 123.0(5) . . ?
C11 C10 H10 118.5 . . ?
C10 C11 H11 120.5 . . ?
C12 C11 C10 119.0(5) . . ?
C12 C11 H11 120.5 . . ?
C11 C12 I3 119.6(3) 6_565 . ?
C11 C12 I3 119.6(3) . . ?
C11 C12 C11 120.8(6) 6_565 . ?
C14 C13 C14 114.7(6) 6_565 . ?
C14 C13 B4 122.7(3) 6_565 . ?
C14 C13 B4 122.7(3) . . ?
C13 C14 H14 118.5 . . ?
C13 C14 C15 123.1(5) . . ?
C15 C14 H14 118.5 . . ?
C14 C15 H15 119.8 . . ?
C16 C15 C14 120.3(5) . . ?
C16 C15 H15 119.8 . . ?
C15 C16 I4 120.8(3) . . ?
C15 C16 I4 120.8(3) 6_565 . ?
C15 C16 C15 118.5(7) 6_565 . ?
C18 C19 I5 120.8(7) . . ?
O1 B1 O1 118.2(6) 6 . ?
O1 B1 C4 120.9(3) . . ?
O1 B1 C4 120.9(3) 6 . ?
O2 B2 O2 115.7(6) 6 . ?
O2 B2 C5 122.1(3) 6 . ?
O2 B2 C5 122.1(3) . . ?
O3 B3 O3 114.8(6) . 6_565 ?
O3 B3 C9 122.6(3) 6_565 . ?
O3 B3 C9 122.6(3) . . ?
O4 B4 O4 116.1(6) . 6_565 ?
O4 B4 C13 121.9(3) 6_565 . ?
O4 B4 C13 121.9(3) . . ?

loop_
_geom_bond_atom_site_label_1
_geom_bond_atom_site_label_2
_geom_bond_distance
_geom_bond_site_symmetry_2
_geom_bond_publ_flag
C17 H17 0.9500 . ?
C17 C18 1.371(16) . ?
C17 C19 1.402(13) 2_656 ?
C18 H18 0.9500 . ?
C18 C19 1.369(13) . ?
I1 C1 2.108(7) . ?
I2 C8 2.098(7) . ?
I3 C12 2.136(7) . ?
I4 C16 2.130(7) . ?
I5 C19 2.115(10) . ?
O1 H1 0.8400 . ?
O1 B1 1.355(5) . ?
O2 H2A 0.8400 . ?
O2 B2 1.369(5) . ?
O3 H3A 0.8400 . ?
O3 B3 1.374(5) . ?
O4 H4 0.8400 . ?
O4 B4 1.375(5) . ?
C1 C2 1.378(7) . ?
C1 C2 1.378(7) 6 ?
C2 H2 0.9500 . ?
C2 C3 1.403(7) . ?
C3 H3 0.9500 . ?
C3 C4 1.400(6) . ?
C4 B1 1.577(10) . ?
C5 C6 1.370(6) . ?
C5 C6 1.370(6) 6 ?
C5 B2 1.576(9) . ?
C6 H6 0.9500 . ?
C6 C7 1.396(7) . ?
C7 H7 0.9500 . ?
C7 C8 1.362(7) . ?
C9 C10 1.405(6) 6_565 ?
C9 C10 1.405(6) . ?
C9 B3 1.582(10) . ?
C10 H10 0.9500 . ?
C10 C11 1.413(7) . ?
C11 H11 0.9500 . ?
C11 C12 1.379(7) . ?
C13 C14 1.376(7) 6_565 ?
C13 C14 1.376(6) . ?
C13 B4 1.585(10) . ?
C14 H14 0.9500 . ?
C14 C15 1.407(8) . ?
C15 H15 0.9500 . ?
C15 C16 1.360(7) . ?

loop_
_geom_hbond_atom_site_label_D
_geom_hbond_atom_site_label_H
_geom_hbond_atom_site_label_A
_geom_hbond_distance_DH
_geom_hbond_distance_HA
_geom_hbond_distance_DA
_geom_hbond_angle_DHA
_geom_hbond_site_symmetry_A
_geom_hbond_publ_flag
O1 H1 O2 0.84 1.90 2.717(6) 163.9 . yes
O2 H2A O4 0.84 1.98 2.726(6) 147.9 . yes
O3 H3A O1 0.84 1.97 2.643(6) 136.6 . yes
O4 H4 O3 0.84 1.97 2.750(6) 154.2 2_655 yes

loop_
_geom_torsion_atom_site_label_1
_geom_torsion_atom_site_label_2
_geom_torsion_atom_site_label_3
_geom_torsion_atom_site_label_4
_geom_torsion
_geom_torsion_site_symmetry_1
_geom_torsion_site_symmetry_2
_geom_torsion_site_symmetry_3
_geom_torsion_site_symmetry_4
_geom_torsion_publ_flag
C17 C18 C19 I5 -178.9(7) . . . . ?
I1 C1 C2 C3 179.6(4) . . . . ?
C1 C2 C3 C4 0.3(9) . . . . ?
C2 C1 C2 C3 -1.6(11) 6 . . . ?
C2 C3 C4 C3 0.9(10) . . . 6 ?
C2 C3 C4 B1 -176.9(5) . . . . ?
C3 C4 B1 O1 179.2(6) . . . 6 ?
C3 C4 B1 O1 -179.2(6) 6 . . . ?
C3 C4 B1 O1 1.6(9) 6 . . 6 ?
C3 C4 B1 O1 -1.6(9) . . . . ?
C5 C6 C7 C8 -0.3(11) . . . . ?
C6 C5 C6 C7 2.7(12) 6 . . . ?
C6 C5 B2 O2 -0.1(10) . . . . ?
C6 C5 B2 O2 -176.0(6) 6 . . . ?
C6 C5 B2 O2 176.0(6) . . . 6 ?
C6 C5 B2 O2 0.1(10) 6 . . 6 ?
C6 C7 C8 I2 179.1(5) . . . . ?
C6 C7 C8 C7 -2.3(13) . . . 6 ?
C9 C10 C11 C12 0.0(9) . . . . ?
C10 C9 C10 C11 -2.4(10) 6_565 . . . ?
C10 C9 B3 O3 1.1(9) 6_565 . . 6_565 ?
C10 C9 B3 O3 -179.5(5) . . . 6_565 ?
C10 C9 B3 O3 -1.1(9) . . . . ?
C10 C9 B3 O3 179.5(5) 6_565 . . . ?
C10 C11 C12 I3 -176.4(4) . . . . ?
C10 C11 C12 C11 2.7(11) . . . 6_565 ?
C13 C14 C15 C16 -0.1(12) . . . . ?
C14 C13 C14 C15 0.3(13) 6_565 . . . ?
C14 C13 B4 O4 -0.9(10) . . . . ?
C14 C13 B4 O4 178.5(6) . . . 6_565 ?
C14 C13 B4 O4 0.9(10) 6_565 . . 6_565 ?
C14 C13 B4 O4 -178.5(6) 6_565 . . . ?
C14 C15 C16 I4 -179.2(6) . . . . ?
C14 C15 C16 C15 -0.2(14) . . . 6_565 ?
C19 C17 C18 C19 -1.2(14) 2_656 . . . ?
B2 C5 C6 C7 -173.3(6) . . . . ?
B3 C9 C10 C11 178.2(6) . . . . ?
B4 C13 C14 C15 -177.4(7) . . . . ?
